data_4305483
loop_
_publ_author_name
'Zhiming Zhang'
'Yangguang Li'
'Yonghui Wang'
'Yanfei Qi'
'Enbo Wang'

_publ_contact_author_address
;
 Key Laboratory of Polyoxometalate Science of Ministry of Education, 
 Institute of Polyoxometalate Chemistry, 
 Department of Chemistry, 
 Northeast Normal University, 
 Changchun, Jilin, 
 130024 
 P. R. China
;
_publ_contact_author_email wangeb889@nenu.edu.cn
_publ_contact_author_fax +86-431-85098787
_publ_contact_author_name 'En-Bo Wang'
_publ_contact_author_phone +86-431-85098787
_publ_section_title
;
Extended Organic-Inorganic Hybrids Based on Dawson and Double-Dawson-Type
Polyoxometalates
;
_journal_name_full 'Inorganic Chemistry'
_journal_page_first 7615
_journal_page_last 7622
_journal_paper_doi 10.1021/ic800479k
_journal_volume 47
_journal_year 2008
_chemical_formula_sum 'C15 H75 Cu N5 Na3 O76 P2 W17'
_chemical_formula_weight 4861.70
_chemical_name_systematic
; 
 ? 
;
_space_group_IT_number 2
_symmetry_cell_setting triclinic
_symmetry_space_group_name_Hall '-P 1'
_symmetry_space_group_name_H-M 'P -1'
_atom_sites_solution_hydrogens geom
_atom_sites_solution_primary direct
_atom_sites_solution_secondary difmap
_audit_creation_method SHELXL-97
_cell_angle_alpha 84.01(3)
_cell_angle_beta 89.52(3)
_cell_angle_gamma 68.41(3)
_cell_formula_units_Z 2
_cell_length_a 12.856(3)
_cell_length_b 15.712(3)
_cell_length_c 22.730(5)
_cell_measurement_temperature 150(2)
_cell_measurement_theta_max 25.00
_cell_measurement_theta_min 3.02
_cell_volume 4243.6(18)
_computing_structure_refinement 'SHELXL-97 (Sheldrick, 1997)'
_computing_structure_solution 'SHELXS-97 (Sheldrick, 1990)'
_diffrn_ambient_temperature 150(2)
_diffrn_detector_area_resol_mean 0.01
_diffrn_measured_fraction_theta_full 0.978
_diffrn_measured_fraction_theta_max 0.978
_diffrn_measurement_device_type 'Rigaku R-AXIS RAPID IP'
_diffrn_measurement_method Oscillation
_diffrn_radiation_monochromator graphite
_diffrn_radiation_source 'fine-focus sealed tube'
_diffrn_radiation_type MoK\a
_diffrn_radiation_wavelength 0.71073
_diffrn_reflns_av_R_equivalents 0.1188
_diffrn_reflns_av_sigmaI/netI 0.1514
_diffrn_reflns_limit_h_max 14
_diffrn_reflns_limit_h_min -15
_diffrn_reflns_limit_k_max 18
_diffrn_reflns_limit_k_min -18
_diffrn_reflns_limit_l_max 27
_diffrn_reflns_limit_l_min -26
_diffrn_reflns_number 33055
_diffrn_reflns_theta_full 25.00
_diffrn_reflns_theta_max 25.00
_diffrn_reflns_theta_min 3.02
_diffrn_standards_decay_% 0
_diffrn_standards_interval_count 0
_diffrn_standards_interval_time 0
_diffrn_standards_number 0
_exptl_absorpt_coefficient_mu 23.344
_exptl_absorpt_correction_T_max 0.1513
_exptl_absorpt_correction_T_min 0.0894
_exptl_absorpt_correction_type multi-scan
_exptl_absorpt_process_details 'ABSCOR by T.Higashi    8 March, 1995'
_exptl_crystal_colour Brown
_exptl_crystal_density_diffrn 3.805
_exptl_crystal_density_method 'not measured'
_exptl_crystal_description Block
_exptl_crystal_F_000 4316
_exptl_crystal_size_max 0.20
_exptl_crystal_size_mid 0.17
_exptl_crystal_size_min 0.13
_refine_diff_density_max 3.087
_refine_diff_density_min -2.810
_refine_diff_density_rms 0.481
_refine_ls_extinction_method none
_refine_ls_goodness_of_fit_ref 1.026
_refine_ls_hydrogen_treatment none
_refine_ls_matrix_type full
_refine_ls_number_parameters 897
_refine_ls_number_reflns 14626
_refine_ls_number_restraints 211
_refine_ls_restrained_S_all 1.021
_refine_ls_R_factor_all 0.1390
_refine_ls_R_factor_gt 0.0742
_refine_ls_shift/su_max 0.001
_refine_ls_shift/su_mean 0.000
_refine_ls_structure_factor_coef Fsqd
_refine_ls_weighting_details 'calc w=1/[\s^2^(Fo^2^)+(0.0608P)^2^+39.6386P] where P=(Fo^2^+2Fc^2^)/3'
_refine_ls_weighting_scheme calc
_refine_ls_wR_factor_gt 0.1484
_refine_ls_wR_factor_ref 0.1760
_reflns_number_gt 8466
_reflns_number_total 14626
_reflns_threshold_expression >2sigma(I)
_cod_data_source_file ic800479k-file004_3.cif
_cod_data_source_block 3
_cod_depositor_comments
;
The following automatic conversions were performed:
'_symmetry_cell_setting' value 'Triclinic' changed to 'triclinic'
according to '/home/saulius/struct/CIF-dictionaries/cif_core.dic'
dictionary named 'cif_core.dic' version 2.4.1 from
2010-06-29.

'_exptl_absorpt_correction_type' value 'Multi-scan' changed
to 'multi-scan' according to
'/home/saulius/struct/CIF-dictionaries/cif_core.dic' dictionary named
'cif_core.dic' version 2.4.1 from 2010-06-29.

Automatic conversion script
Id: cif_fix_enum 1527 2010-12-29 10:47:43Z saulius 
;
_cod_original_cell_volume 4243.9(15)
_cod_database_code 4305483

loop_
_symmetry_equiv_pos_as_xyz
'x, y, z'
'-x, -y, -z'

loop_
_atom_site_label
_atom_site_type_symbol
_atom_site_fract_x
_atom_site_fract_y
_atom_site_fract_z
_atom_site_U_iso_or_equiv
_atom_site_adp_type
_atom_site_occupancy
_atom_site_symmetry_multiplicity
_atom_site_calc_flag
_atom_site_refinement_flags
_atom_site_disorder_assembly
_atom_site_disorder_group
W1 W 0.91971(9) 0.71573(9) 0.37856(6) 0.0255(3) Uani 1 1 d . . .
W2 W 0.65810(10) 0.82134(9) 0.09117(6) 0.0274(3) Uani 1 1 d . . .
W3 W 0.47817(10) 0.87886(9) 0.38171(5) 0.0274(3) Uani 1 1 d . . .
W4 W 0.35795(9) 0.78401(9) 0.29227(6) 0.0273(3) Uani 1 1 d . . .
W5 W 0.44704(10) 0.75747(9) 0.13914(6) 0.0293(3) Uani 1 1 d . . .
W6 W 0.68885(10) 0.64603(9) 0.43263(5) 0.0255(3) Uani 1 1 d . . .
W7 W 0.56755(10) 0.55009(9) 0.34353(6) 0.0268(3) Uani 1 1 d . . .
W8 W 0.70867(10) 0.95009(9) 0.32881(6) 0.0288(3) Uani 1 1 d . . .
W9 W 0.65540(10) 0.52382(9) 0.19035(6) 0.0301(3) Uani 1 1 d . . .
W10 W 0.50268(10) 1.05593(9) 0.13241(6) 0.0283(3) Uani 1 1 d . . .
W11 W 0.41841(10) 1.08445(8) 0.27308(6) 0.0283(3) Uani 1 1 d . . .
W12 W 0.86663(10) 0.58756(9) 0.14107(6) 0.0302(3) Uani 1 1 d . . .
W13 W 0.96192(10) 0.46895(9) 0.40574(6) 0.0289(3) Uani 1 1 d . . .
W14 W 0.84071(10) 0.37476(9) 0.31376(6) 0.0313(3) Uani 1 1 d . . .
W15 W 0.29086(10) 0.99051(9) 0.18355(6) 0.0284(3) Uani 1 1 d . . .
W16 W 1.05012(10) 0.44530(9) 0.26445(6) 0.0292(3) Uani 1 1 d . . .
W17 W 0.79171(11) 0.92479(10) 0.18977(7) 0.0161(3) Uani 0.63 1 d P . .
Cu1 Cu 0.79171(11) 0.92479(10) 0.18977(7) 0.0161(3) Uani 0.37 1 d PD . .
W18 W 0.99506(15) 0.69242(13) 0.23858(9) 0.0194(5) Uani 0.37 1 d P . .
Cu2 Cu 0.99506(15) 0.69242(13) 0.23858(9) 0.0194(5) Uani 0.63 1 d P . .
P1 P 0.7892(6) 0.6112(5) 0.2877(4) 0.0248(19) Uani 1 1 d . . .
P2 P 0.5662(6) 0.8614(5) 0.2352(3) 0.0208(17) Uani 1 1 d . . .
O1 O 0.7431(13) 0.6977(12) 0.1085(8) 0.022(5) Uani 1 1 d . . .
O2 O 0.6933(13) 0.6292(12) 0.3299(8) 0.019(4) Uani 1 1 d U . .
O3 O 0.2921(13) 0.9045(12) 0.2474(8) 0.018(4) Uani 1 1 d U . .
O4 O 0.5592(16) 0.6402(15) 0.1512(10) 0.039(5) Uani 1 1 d U . .
O5 O 0.8455(14) 0.6819(12) 0.2925(8) 0.021(4) Uani 1 1 d U . .
O6 O 0.7638(13) 0.5240(12) 0.1340(8) 0.019(4) Uani 1 1 d U . .
O7 O 0.4393(16) 0.9222(14) 0.4484(9) 0.033(5) Uani 1 1 d . . .
O8 O 0.6747(14) 0.8717(12) 0.2515(8) 0.020(4) Uani 1 1 d U . .
O9 O 0.4787(13) 0.9594(12) 0.2133(8) 0.021(5) Uani 1 1 d . . .
O10 O 1.0245(14) 0.7113(13) 0.3205(9) 0.024(5) Uani 1 1 d . . .
O11 O 0.9060(14) 0.8202(12) 0.2215(9) 0.024(5) Uani 1 1 d . . .
O12 O 0.7560(14) 0.8565(13) 0.1326(9) 0.026(5) Uani 1 1 d U . .
O13 O 0.5195(13) 0.8226(11) 0.2875(8) 0.015(4) Uani 1 1 d U . .
O14 O 0.7525(13) 0.6072(12) 0.2242(8) 0.017(4) Uani 1 1 d U . .
O15 O 0.3555(14) 0.8844(13) 0.1406(8) 0.025(4) Uani 1 1 d U . .
O16 O 0.8164(14) 0.5336(13) 0.4313(8) 0.026(5) Uani 1 1 d U . .
O17 O 0.2900(16) 1.0777(14) 0.2373(9) 0.036(5) Uani 1 1 d U . .
O18 O 1.0612(13) 0.5584(12) 0.2631(8) 0.021(4) Uani 1 1 d U . .
O19 O 0.5312(16) 0.7920(13) 0.0757(9) 0.032(5) Uani 1 1 d . . .
O20 O 0.5825(14) 0.8045(12) 0.1836(8) 0.022(4) Uani 1 1 d U . .
O21 O 0.5498(15) 0.9501(13) 0.0925(9) 0.030(5) Uani 1 1 d U . .
O22 O 0.8304(17) 0.8387(13) 0.3471(9) 0.035(6) Uani 1 1 d . . .
O23 O 0.7654(15) 0.4258(13) 0.2414(9) 0.030(5) Uani 1 1 d . . .
O24 O 0.9377(16) 0.5632(14) 0.0784(9) 0.034(5) Uani 1 1 d . . .
O25 O 0.4565(13) 0.6713(13) 0.3317(9) 0.028(5) Uani 1 1 d . . .
O26 O 0.3537(14) 0.7316(13) 0.0980(10) 0.033(5) Uani 1 1 d . . .
O27 O 0.7018(14) 0.4470(12) 0.3447(9) 0.024(4) Uani 1 1 d U . .
O28 O 0.9633(15) 0.4871(13) 0.1923(8) 0.028(5) Uani 1 1 d . . .
O29 O 0.5606(14) 0.7571(13) 0.4092(9) 0.024(4) Uani 1 1 d U . .
O30 O 0.5968(17) 0.5768(14) 0.4171(9) 0.033(5) Uani 1 1 d . . .
O31 O 0.6475(15) 1.0226(13) 0.1626(9) 0.029(5) Uani 1 1 d U . .
O32 O 0.6944(14) 0.8414(13) 0.0191(9) 0.028(5) Uani 1 1 d U . .
O33 O 0.6800(15) 0.6489(13) 0.5073(9) 0.029(5) Uani 1 1 d . . .
O34 O 0.3622(14) 0.8411(13) 0.3599(9) 0.027(5) Uani 1 1 d U . .
O35 O 0.9853(14) 0.7415(13) 0.4350(9) 0.029(5) Uani 1 1 d . . .
O36 O 0.5735(15) 1.0429(12) 0.2949(10) 0.035(6) Uani 1 1 d . . .
O37 O 0.4977(16) 1.1375(15) 0.0774(10) 0.038(5) Uani 1 1 d U . .
O38 O 0.9276(13) 0.6597(12) 0.1735(8) 0.019(4) Uani 1 1 d U . .
O39 O 0.6102(14) 0.9046(12) 0.3714(8) 0.021(4) Uani 1 1 d U . .
O40 O 1.0809(13) 0.4230(13) 0.3498(9) 0.025(4) Uani 1 1 d U . .
O41 O 0.7852(14) 0.7070(12) 0.4129(8) 0.023(4) Uani 1 1 d U . .
O42 O 0.9828(14) 0.3517(13) 0.2788(9) 0.030(5) Uani 1 1 d . . .
O43 O 0.3505(15) 1.0549(13) 0.1255(9) 0.032(5) Uani 1 1 d . . .
O44 O 0.9114(15) 0.3764(14) 0.3866(10) 0.038(6) Uani 1 1 d . . .
O45 O 0.9793(14) 0.5836(14) 0.3940(9) 0.032(6) Uani 1 1 d . . .
O46 O 0.4117(15) 0.9923(13) 0.3320(8) 0.026(5) Uani 1 1 d . . .
O47 O 0.4783(19) 0.4975(15) 0.3599(11) 0.047(6) Uani 1 1 d . . .
O48 O 0.5937(15) 0.4615(13) 0.1593(9) 0.032(5) Uani 1 1 d . . .
O49 O 0.2379(16) 0.7653(16) 0.3018(9) 0.038(6) Uani 1 1 d . . .
O50 O 0.8736(15) 0.9800(13) 0.1472(8) 0.050(6) Uani 1 1 d DU . .
O51 O 0.7363(17) 1.0142(13) 0.3776(9) 0.036(6) Uani 1 1 d . . .
O52 O 0.8344(15) 0.2685(13) 0.3199(10) 0.032(5) Uani 1 1 d . . .
O53 O 1.121(2) 0.6977(18) 0.2051(12) 0.065(9) Uani 1 1 d . . .
O54 O 0.4499(18) 1.1307(14) 0.1975(9) 0.041(6) Uani 1 1 d . . .
O55 O 0.5726(14) 0.5515(13) 0.2610(9) 0.031(5) Uani 1 1 d . . .
O56 O 1.1774(17) 0.3762(16) 0.2410(11) 0.047(6) Uani 1 1 d U . .
O57 O 0.4017(15) 0.7449(13) 0.2168(9) 0.031(5) Uani 1 1 d U . .
O58 O 0.8790(16) 0.5136(14) 0.3085(9) 0.033(5) Uani 1 1 d U . .
O59 O 1.0393(17) 0.4176(15) 0.4693(10) 0.046(7) Uani 1 1 d . . .
O60 O 0.7838(14) 0.9785(14) 0.2620(8) 0.026(5) Uani 1 1 d . . .
O61 O 0.1522(15) 1.0323(14) 0.1587(10) 0.034(5) Uani 1 1 d . . .
O62 O 0.3596(16) 1.1825(14) 0.3096(10) 0.038(5) Uani 1 1 d U . .
N1 N 0.356(2) 0.966(2) 0.0135(12) 0.047(8) Uani 1 1 d . . .
H1C H 0.4224 0.9239 0.0034 0.071 Uiso 1 1 calc R . .
H1D H 0.3559 0.9678 0.0533 0.071 Uiso 1 1 calc R . .
H1E H 0.3463 1.0222 -0.0053 0.071 Uiso 1 1 calc R . .
N2 N 0.2307(19) 0.550(2) 0.3685(13) 0.046(8) Uani 1 1 d . . .
H2D H 0.2157 0.4978 0.3672 0.069 Uiso 1 1 calc R . .
H2E H 0.2952 0.5440 0.3496 0.069 Uiso 1 1 calc R . .
H2F H 0.1733 0.5990 0.3504 0.069 Uiso 1 1 calc R . .
N3 N 0.431(2) 0.783(2) 0.6393(15) 0.065(9) Uani 1 1 d U . .
H3C H 0.4945 0.7483 0.6607 0.098 Uiso 1 1 calc R . .
H3D H 0.3715 0.7966 0.6637 0.098 Uiso 1 1 calc R . .
H3E H 0.4366 0.8356 0.6222 0.098 Uiso 1 1 calc R . .
N4 N 0.755(3) 0.742(2) 0.5867(16) 0.066(9) Uiso 1 1 d . . .
H4C H 0.7239 0.7125 0.5645 0.099 Uiso 1 1 calc R . .
H4D H 0.7022 0.7792 0.6091 0.099 Uiso 1 1 calc R . .
H4E H 0.8110 0.7003 0.6106 0.099 Uiso 1 1 calc R . .
N5 N 0.973(3) 1.073(3) 0.706(2) 0.118(16) Uiso 1 1 d . . .
H5C H 1.0089 1.1109 0.7146 0.178 Uiso 1 1 calc R . .
H5D H 1.0084 1.0161 0.7253 0.178 Uiso 1 1 calc R . .
H5E H 0.9010 1.0965 0.7172 0.178 Uiso 1 1 calc R . .
C1 C 0.151(2) 1.000(3) 0.0076(17) 0.056(13) Uani 1 1 d . . .
H1A H 0.1371 1.0614 -0.0145 0.067 Uiso 1 1 calc R . .
H1B H 0.1469 1.0077 0.0504 0.067 Uiso 1 1 calc R . .
C2 C 0.063(2) 0.965(2) -0.0098(15) 0.040(8) Uiso 1 1 d . . .
H2B H 0.0801 0.9019 0.0100 0.060 Uiso 1 1 calc R . .
H2C H 0.0631 0.9623 -0.0532 0.060 Uiso 1 1 calc R . .
C3 C 0.291(5) 0.755(4) 0.500(3) 0.111(18) Uani 1 1 d U . .
H3A H 0.2274 0.8025 0.4772 0.133 Uiso 1 1 calc R . .
H3B H 0.3597 0.7522 0.4791 0.133 Uiso 1 1 calc R . .
C4 C 0.260(3) 0.937(3) -0.005(2) 0.065(13) Uani 1 1 d . . .
H4A H 0.2633 0.9312 -0.0481 0.078 Uiso 1 1 calc R . .
H4B H 0.2711 0.8753 0.0158 0.078 Uiso 1 1 calc R . .
C5 C 0.243(3) 0.564(3) 0.4310(19) 0.061(11) Uani 1 1 d U . .
H5A H 0.3054 0.5106 0.4506 0.074 Uiso 1 1 calc R . .
H5B H 0.1739 0.5688 0.4518 0.074 Uiso 1 1 calc R . .
C6 C 0.267(3) 0.649(3) 0.4359(19) 0.061(11) Uani 1 1 d U . .
H6A H 0.2050 0.7024 0.4152 0.073 Uiso 1 1 calc R . .
H6B H 0.3363 0.6441 0.4149 0.073 Uiso 1 1 calc R . .
C7 C 0.279(3) 0.670(3) 0.4983(18) 0.062(11) Uani 1 1 d U . .
H7A H 0.2127 0.6700 0.5206 0.074 Uiso 1 1 calc R . .
H7B H 0.3457 0.6203 0.5180 0.074 Uiso 1 1 calc R . .
C8 C 0.412(5) 0.727(4) 0.590(3) 0.12(2) Uiso 1 1 d . . .
H8A H 0.4723 0.7142 0.5611 0.146 Uiso 1 1 calc R . .
H8B H 0.4076 0.6675 0.6072 0.146 Uiso 1 1 calc R . .
C9 C 0.298(4) 0.792(3) 0.561(3) 0.10(2) Uani 1 1 d . . .
H9A H 0.2954 0.8560 0.5544 0.117 Uiso 1 1 calc R . .
H9B H 0.2355 0.7903 0.5857 0.117 Uiso 1 1 calc R . .
C10 C 0.803(4) 0.800(3) 0.546(2) 0.084(14) Uiso 1 1 d . . .
H10A H 0.7440 0.8435 0.5184 0.101 Uiso 1 1 calc R . .
H10B H 0.8634 0.7602 0.5230 0.101 Uiso 1 1 calc R . .
C11 C 0.853(8) 0.927(7) 0.543(5) 0.22(4) Uiso 1 1 d . . .
H11A H 0.7772 0.9752 0.5381 0.262 Uiso 1 1 calc R . .
H11B H 0.8766 0.9038 0.5049 0.262 Uiso 1 1 calc R . .
C12 C 0.931(8) 0.968(7) 0.564(5) 0.24(4) Uiso 1 1 d . . .
H12A H 0.9276 1.0191 0.5337 0.285 Uiso 1 1 calc R . .
H12B H 1.0073 0.9204 0.5633 0.285 Uiso 1 1 calc R . .
C13 C 0.975(4) 1.067(4) 0.641(2) 0.094(16) Uiso 1 1 d . . .
H13A H 1.0535 1.0429 0.6280 0.113 Uiso 1 1 calc R . .
H13B H 0.9372 1.1293 0.6194 0.113 Uiso 1 1 calc R . .
C14 C 0.852(6) 0.856(5) 0.585(4) 0.15(3) Uiso 1 1 d . . .
H14A H 0.8025 0.8791 0.6178 0.183 Uiso 1 1 calc R . .
H14B H 0.9278 0.8173 0.6007 0.183 Uiso 1 1 calc R . .
C15 C 0.917(6) 1.005(5) 0.625(3) 0.16(3) Uiso 1 1 d . . .
H15A H 0.8354 1.0377 0.6296 0.188 Uiso 1 1 calc R . .
H15B H 0.9404 0.9504 0.6552 0.188 Uiso 1 1 calc R . .
Na1 Na 0.477(2) 1.1058(19) 0.4353(13) 0.054(7) Uiso 0.54 1 d P . .
Na2 Na 1.335(3) 0.563(2) 0.2374(16) 0.063(9) Uiso 0.46 1 d P . .
OW1 O 0.365(3) 1.371(2) 0.3159(16) 0.098(10) Uiso 1 1 d . . .
OW2 O 1.108(4) 0.852(3) 0.148(2) 0.087(14) Uiso 0.68 1 d P . .
OW3 O 0.698(4) 1.181(3) 0.252(2) 0.103(15) Uiso 0.71 1 d P . .
OW4 O 0.954(4) 1.086(4) 0.231(2) 0.085(15) Uiso 0.60 1 d P . .
OW5 O 1.082(5) 0.164(5) 0.271(3) 0.10(2) Uiso 0.51 1 d P . .

loop_
_atom_site_aniso_label
_atom_site_aniso_U_11
_atom_site_aniso_U_22
_atom_site_aniso_U_33
_atom_site_aniso_U_23
_atom_site_aniso_U_13
_atom_site_aniso_U_12
W1 0.0265(6) 0.0282(7) 0.0198(7) -0.0003(6) -0.0032(5) -0.0081(5)
W2 0.0326(6) 0.0304(7) 0.0153(7) 0.0018(6) -0.0007(5) -0.0083(6)
W3 0.0352(7) 0.0280(7) 0.0124(6) 0.0000(6) 0.0019(5) -0.0044(6)
W4 0.0232(6) 0.0335(7) 0.0211(7) 0.0030(6) 0.0010(5) -0.0073(6)
W5 0.0331(7) 0.0335(8) 0.0200(7) -0.0007(6) -0.0014(6) -0.0112(6)
W6 0.0316(6) 0.0264(7) 0.0144(6) 0.0031(5) 0.0023(5) -0.0075(5)
W7 0.0268(6) 0.0280(7) 0.0247(7) 0.0039(6) 0.0020(5) -0.0108(5)
W8 0.0360(7) 0.0252(7) 0.0217(7) -0.0023(6) -0.0047(6) -0.0072(6)
W9 0.0351(7) 0.0279(7) 0.0273(8) -0.0050(6) -0.0004(6) -0.0110(6)
W10 0.0368(7) 0.0245(7) 0.0174(7) 0.0045(6) -0.0002(6) -0.0058(6)
W11 0.0362(7) 0.0201(7) 0.0185(7) -0.0003(5) -0.0024(6) 0.0010(5)
W12 0.0343(7) 0.0310(7) 0.0210(7) -0.0033(6) 0.0027(6) -0.0070(6)
W13 0.0315(6) 0.0254(7) 0.0203(7) 0.0053(6) -0.0021(6) -0.0016(6)
W14 0.0356(7) 0.0204(7) 0.0336(8) 0.0008(6) 0.0005(6) -0.0064(6)
W15 0.0271(6) 0.0293(7) 0.0199(7) 0.0010(6) -0.0024(5) -0.0008(5)
W16 0.0283(6) 0.0262(7) 0.0243(7) 0.0004(6) 0.0018(6) -0.0007(6)
W17 0.0223(7) 0.0164(8) 0.0114(8) 0.0035(6) -0.0013(6) -0.0105(6)
Cu1 0.0223(7) 0.0164(8) 0.0114(8) 0.0035(6) -0.0013(6) -0.0105(6)
W18 0.0213(9) 0.0210(11) 0.0137(11) 0.0007(9) -0.0028(8) -0.0060(8)
Cu2 0.0213(9) 0.0210(11) 0.0137(11) 0.0007(9) -0.0028(8) -0.0060(8)
P1 0.022(4) 0.027(4) 0.024(5) -0.004(4) 0.000(3) -0.007(3)
P2 0.022(4) 0.027(4) 0.012(4) -0.003(3) -0.001(3) -0.007(3)
O1 0.022(9) 0.024(11) 0.018(11) -0.010(9) -0.003(8) -0.006(8)
O2 0.021(6) 0.017(6) 0.019(7) 0.002(5) 0.008(5) -0.008(5)
O3 0.019(6) 0.017(6) 0.012(7) 0.004(5) 0.010(5) -0.002(5)
O4 0.039(7) 0.042(8) 0.030(8) -0.005(6) 0.000(6) -0.009(6)
O5 0.025(6) 0.024(7) 0.019(7) 0.000(6) 0.003(5) -0.016(5)
O6 0.014(6) 0.025(7) 0.015(7) -0.001(5) 0.001(5) -0.003(5)
O7 0.044(12) 0.034(13) 0.013(11) 0.010(10) -0.003(10) -0.007(10)
O8 0.027(6) 0.020(7) 0.014(7) 0.001(5) -0.006(5) -0.010(5)
O9 0.019(9) 0.024(11) 0.018(11) -0.014(9) 0.009(8) -0.002(8)
O10 0.021(9) 0.027(11) 0.029(12) -0.001(10) 0.004(9) -0.014(9)
O11 0.029(10) 0.012(10) 0.026(12) 0.003(9) -0.019(9) -0.002(8)
O12 0.024(6) 0.029(7) 0.025(7) 0.005(6) -0.005(5) -0.014(5)
O13 0.022(6) 0.013(6) 0.009(6) 0.003(5) 0.002(5) -0.006(5)
O14 0.017(6) 0.016(6) 0.010(6) 0.003(5) 0.004(5) 0.000(5)
O15 0.021(6) 0.030(7) 0.019(7) -0.002(6) 0.002(5) -0.004(5)
O16 0.024(6) 0.022(7) 0.020(7) -0.005(6) 0.000(5) 0.005(5)
O17 0.036(7) 0.039(8) 0.030(8) -0.007(6) -0.005(6) -0.008(6)
O18 0.016(6) 0.023(7) 0.021(7) -0.003(6) 0.005(5) -0.005(5)
O19 0.047(12) 0.028(12) 0.019(12) 0.015(10) -0.014(10) -0.017(10)
O20 0.023(6) 0.015(7) 0.019(7) 0.002(5) 0.006(5) 0.000(5)
O21 0.031(7) 0.034(7) 0.022(7) -0.004(6) 0.004(6) -0.008(5)
O22 0.052(13) 0.024(12) 0.029(13) -0.012(11) 0.002(11) -0.013(10)
O23 0.033(11) 0.017(11) 0.032(13) 0.004(10) 0.008(10) -0.002(9)
O24 0.037(11) 0.041(14) 0.012(11) 0.004(10) 0.009(9) -0.002(10)
O25 0.014(9) 0.033(12) 0.030(13) -0.009(10) -0.010(9) 0.003(8)
O26 0.014(9) 0.027(12) 0.054(16) 0.007(11) 0.000(10) -0.007(9)
O27 0.023(6) 0.026(7) 0.028(7) -0.006(6) -0.008(5) -0.015(5)
O28 0.035(11) 0.034(12) 0.010(11) -0.008(10) -0.003(9) -0.005(10)
O29 0.026(7) 0.022(7) 0.025(7) 0.004(6) 0.012(6) -0.011(5)
O30 0.059(13) 0.030(12) 0.013(11) -0.009(10) 0.004(10) -0.017(11)
O31 0.038(7) 0.024(7) 0.025(7) -0.006(6) -0.004(6) -0.008(5)
O32 0.029(7) 0.027(7) 0.021(7) 0.001(6) 0.002(6) -0.003(5)
O33 0.033(11) 0.026(12) 0.025(12) 0.006(10) -0.001(10) -0.011(9)
O34 0.024(7) 0.031(7) 0.021(7) -0.005(6) 0.006(5) -0.002(5)
O35 0.029(10) 0.026(11) 0.024(12) -0.009(10) -0.013(9) 0.002(9)
O36 0.034(11) 0.012(10) 0.054(16) -0.007(11) -0.014(11) -0.001(9)
O37 0.040(7) 0.035(8) 0.033(8) -0.001(6) -0.004(6) -0.007(6)
O38 0.013(6) 0.022(7) 0.018(7) -0.001(5) 0.000(5) -0.001(5)
O39 0.023(6) 0.024(7) 0.013(7) 0.002(5) 0.001(5) -0.007(5)
O40 0.020(6) 0.023(7) 0.028(7) -0.004(6) -0.004(5) -0.004(5)
O41 0.027(7) 0.017(7) 0.021(7) -0.008(6) -0.011(5) -0.001(5)
O42 0.019(9) 0.025(12) 0.041(14) -0.012(11) -0.004(9) 0.001(9)
O43 0.033(11) 0.026(12) 0.024(12) 0.001(10) -0.002(10) 0.003(9)
O44 0.035(11) 0.029(13) 0.047(16) -0.016(12) -0.011(11) -0.004(10)
O45 0.017(9) 0.042(13) 0.034(13) -0.010(11) -0.002(9) -0.005(9)
O46 0.034(11) 0.027(12) 0.011(10) 0.004(9) -0.001(9) -0.006(9)
O47 0.066(15) 0.030(13) 0.052(17) 0.011(12) 0.014(13) -0.030(12)
O48 0.036(11) 0.027(12) 0.032(13) -0.006(10) 0.012(10) -0.010(10)
O49 0.041(12) 0.060(16) 0.017(12) -0.017(12) 0.002(10) -0.020(11)
O50 0.049(8) 0.053(9) 0.050(9) -0.005(6) -0.004(6) -0.021(6)
O51 0.059(13) 0.021(11) 0.026(13) -0.008(10) -0.019(11) -0.010(10)
O52 0.031(11) 0.022(12) 0.040(14) 0.008(10) -0.002(10) -0.009(9)
O53 0.063(16) 0.067(19) 0.06(2) -0.027(16) 0.006(15) -0.009(15)
O54 0.064(15) 0.032(13) 0.018(12) 0.009(10) 0.002(11) -0.011(12)
O55 0.028(10) 0.017(11) 0.042(14) -0.007(10) -0.014(10) -0.001(9)
O56 0.047(8) 0.044(8) 0.044(8) -0.015(6) 0.004(6) -0.005(6)
O57 0.034(7) 0.028(7) 0.027(7) 0.000(6) -0.004(6) -0.009(5)
O58 0.037(7) 0.030(7) 0.028(8) 0.000(6) -0.001(6) -0.008(6)
O59 0.044(13) 0.035(14) 0.030(14) 0.005(11) -0.009(11) 0.015(11)
O60 0.021(9) 0.040(13) 0.019(11) -0.016(10) 0.015(9) -0.010(9)
O61 0.024(10) 0.032(13) 0.041(14) 0.009(11) 0.002(10) -0.009(10)
O62 0.036(7) 0.036(8) 0.038(8) -0.010(6) 0.005(6) -0.006(6)
N1 0.036(15) 0.08(2) 0.017(15) 0.017(15) 0.003(12) -0.015(16)
N2 0.024(13) 0.07(2) 0.06(2) -0.009(18) 0.008(13) -0.032(14)
N3 0.066(11) 0.063(11) 0.065(11) -0.011(7) -0.005(7) -0.020(7)
C1 0.018(15) 0.08(3) 0.06(3) -0.04(2) -0.012(17) -0.001(17)
C3 0.112(19) 0.110(19) 0.11(2) -0.014(7) 0.004(7) -0.043(9)
C4 0.027(18) 0.05(3) 0.10(4) 0.01(2) 0.00(2) 0.002(17)
C5 0.063(12) 0.061(12) 0.060(13) -0.006(7) -0.003(7) -0.022(7)
C6 0.060(12) 0.061(12) 0.062(13) -0.002(7) 0.002(7) -0.023(7)
C7 0.063(12) 0.064(12) 0.058(13) -0.008(7) 0.003(7) -0.023(7)
C9 0.09(3) 0.05(3) 0.17(6) -0.06(4) 0.08(4) -0.05(3)

loop_
_atom_type_symbol
_atom_type_description
_atom_type_scat_dispersion_real
_atom_type_scat_dispersion_imag
_atom_type_scat_source
O O 0.0106 0.0060 'International Tables Vol C Tables 4.2.6.8 and 6.1.1.4'
H H 0.0000 0.0000 'International Tables Vol C Tables 4.2.6.8 and 6.1.1.4'
W W -0.8490 6.8722 'International Tables Vol C Tables 4.2.6.8 and 6.1.1.4'
P P 0.1023 0.0942 'International Tables Vol C Tables 4.2.6.8 and 6.1.1.4'
C C 0.0033 0.0016 'International Tables Vol C Tables 4.2.6.8 and 6.1.1.4'
N N 0.0061 0.0033 'International Tables Vol C Tables 4.2.6.8 and 6.1.1.4'
Cu Cu 0.3201 1.2651 'International Tables Vol C Tables 4.2.6.8 and 6.1.1.4'
Na Na 0.0362 0.0249 'International Tables Vol C Tables 4.2.6.8 and 6.1.1.4'

loop_
_geom_angle_atom_site_label_1
_geom_angle_atom_site_label_2
_geom_angle_atom_site_label_3
_geom_angle
_geom_angle_site_symmetry_1
_geom_angle_site_symmetry_3
_geom_angle_publ_flag
O35 W1 O10 98.5(9) . . ?
O35 W1 O22 98.2(8) . . ?
O10 W1 O22 90.1(9) . . ?
O35 W1 O45 99.2(8) . . ?
O10 W1 O45 90.9(8) . . ?
O22 W1 O45 162.2(7) . . ?
O35 W1 O41 104.2(9) . . ?
O10 W1 O41 157.3(7) . . ?
O22 W1 O41 87.5(9) . . ?
O45 W1 O41 84.7(8) . . ?
O35 W1 O5 173.1(9) . . ?
O10 W1 O5 74.7(7) . . ?
O22 W1 O5 81.4(7) . . ?
O45 W1 O5 81.8(7) . . ?
O41 W1 O5 82.6(6) . . ?
O32 W2 O1 101.3(8) . . ?
O32 W2 O12 101.1(9) . . ?
O1 W2 O12 92.7(7) . . ?
O32 W2 O19 99.0(9) . . ?
O1 W2 O19 90.0(8) . . ?
O12 W2 O19 158.7(9) . . ?
O32 W2 O21 93.3(9) . . ?
O1 W2 O21 165.3(9) . . ?
O12 W2 O21 86.3(8) . . ?
O19 W2 O21 85.8(8) . . ?
O32 W2 O20 171.8(7) . . ?
O1 W2 O20 84.1(7) . . ?
O12 W2 O20 84.7(8) . . ?
O19 W2 O20 74.6(7) . . ?
O21 W2 O20 81.2(7) . . ?
O7 W3 O29 99.3(9) . . ?
O7 W3 O34 104.7(9) . . ?
O29 W3 O34 88.2(8) . . ?
O7 W3 O39 99.0(8) . . ?
O29 W3 O39 91.3(8) . . ?
O34 W3 O39 156.1(8) . . ?
O7 W3 O46 97.3(9) . . ?
O29 W3 O46 163.2(8) . . ?
O34 W3 O46 90.3(8) . . ?
O39 W3 O46 83.4(8) . . ?
O7 W3 O13 176.3(7) . . ?
O29 W3 O13 82.8(7) . . ?
O34 W3 O13 72.2(7) . . ?
O39 W3 O13 84.0(6) . . ?
O46 W3 O13 80.8(7) . . ?
O49 W4 O34 100.6(8) . . ?
O49 W4 O25 98.1(10) . . ?
O34 W4 O25 89.1(8) . . ?
O49 W4 O57 102.8(8) . . ?
O34 W4 O57 156.1(9) . . ?
O25 W4 O57 92.3(8) . . ?
O49 W4 O3 96.5(9) . . ?
O34 W4 O3 89.4(8) . . ?
O25 W4 O3 165.4(8) . . ?
O57 W4 O3 83.3(8) . . ?
O49 W4 O13 173.2(7) . . ?
O34 W4 O13 72.9(7) . . ?
O25 W4 O13 83.8(7) . . ?
O57 W4 O13 83.6(7) . . ?
O3 W4 O13 81.8(7) . . ?
O26 W5 O57 103.8(9) . . ?
O26 W5 O4 98.7(9) . . ?
O57 W5 O4 90.4(9) . . ?
O26 W5 O15 95.6(8) . . ?
O57 W5 O15 84.3(8) . . ?
O4 W5 O15 165.5(7) . . ?
O26 W5 O19 99.6(9) . . ?
O57 W5 O19 156.2(7) . . ?
O4 W5 O19 90.0(9) . . ?
O15 W5 O19 89.5(8) . . ?
O26 W5 O20 171.7(9) . . ?
O57 W5 O20 84.0(7) . . ?
O4 W5 O20 83.8(7) . . ?
O15 W5 O20 82.2(6) . . ?
O19 W5 O20 72.5(7) . . ?
O33 W6 O41 102.7(8) . . ?
O33 W6 O16 98.9(8) . . ?
O41 W6 O16 86.8(8) . . ?
O33 W6 O30 102.2(9) . . ?
O41 W6 O30 155.0(8) . . ?
O16 W6 O30 87.4(8) . . ?
O33 W6 O29 97.9(8) . . ?
O41 W6 O29 90.8(8) . . ?
O16 W6 O29 163.1(8) . . ?
O30 W6 O29 87.8(8) . . ?
O33 W6 O2 173.8(8) . . ?
O41 W6 O2 83.2(7) . . ?
O16 W6 O2 79.5(7) . . ?
O30 W6 O2 71.8(7) . . ?
O29 W6 O2 83.7(7) . . ?
O47 W7 O30 101.1(11) . . ?
O47 W7 O55 101.8(10) . . ?
O30 W7 O55 156.9(9) . . ?
O47 W7 O27 99.8(10) . . ?
O30 W7 O27 93.3(8) . . ?
O55 W7 O27 85.2(8) . . ?
O47 W7 O25 95.6(10) . . ?
O30 W7 O25 87.5(8) . . ?
O55 W7 O25 87.8(8) . . ?
O27 W7 O25 164.1(9) . . ?
O47 W7 O2 174.3(9) . . ?
O30 W7 O2 73.3(8) . . ?
O55 W7 O2 83.7(7) . . ?
O27 W7 O2 81.7(7) . . ?
O25 W7 O2 83.3(7) . . ?
O51 W8 O22 99.7(8) . . ?
O51 W8 O39 101.7(9) . . ?
O22 W8 O39 92.0(9) . . ?
O51 W8 O60 100.4(10) . . ?
O22 W8 O60 89.8(9) . . ?
O39 W8 O60 157.2(7) . . ?
O51 W8 O36 96.8(8) . . ?
O22 W8 O36 163.4(7) . . ?
O39 W8 O36 83.8(9) . . ?
O60 W8 O36 88.1(9) . . ?
O51 W8 O8 173.3(9) . . ?
O22 W8 O8 82.9(7) . . ?
O39 W8 O8 84.3(7) . . ?
O60 W8 O8 73.3(7) . . ?
O36 W8 O8 80.8(7) . . ?
O48 W9 O6 100.5(8) . . ?
O48 W9 O55 101.8(9) . . ?
O6 W9 O55 157.7(7) . . ?
O48 W9 O4 95.4(9) . . ?
O6 W9 O4 88.2(9) . . ?
O55 W9 O4 89.6(9) . . ?
O48 W9 O23 99.1(9) . . ?
O6 W9 O23 91.6(8) . . ?
O55 W9 O23 85.0(8) . . ?
O4 W9 O23 165.3(8) . . ?
O48 W9 O14 173.7(8) . . ?
O6 W9 O14 73.2(6) . . ?
O55 W9 O14 84.4(7) . . ?
O4 W9 O14 84.5(7) . . ?
O23 W9 O14 81.4(7) . . ?
O37 W10 O31 101.4(10) . . ?
O37 W10 O21 101.4(9) . . ?
O31 W10 O21 89.3(7) . . ?
O37 W10 O54 100.6(9) . . ?
O31 W10 O54 88.5(8) . . ?
O21 W10 O54 157.9(10) . . ?
O37 W10 O43 100.8(9) . . ?
O31 W10 O43 157.8(10) . . ?
O21 W10 O43 86.6(7) . . ?
O54 W10 O43 87.2(8) . . ?
O37 W10 O9 170.0(8) . . ?
O31 W10 O9 85.8(8) . . ?
O21 W10 O9 85.4(8) . . ?
O54 W10 O9 72.6(8) . . ?
O43 W10 O9 72.1(8) . . ?
O62 W11 O17 101.3(8) . . ?
O62 W11 O46 100.8(10) . . ?
O17 W11 O46 87.1(9) . . ?
O62 W11 O54 103.8(10) . . ?
O17 W11 O54 87.2(10) . . ?
O46 W11 O54 155.4(8) . . ?
O62 W11 O36 103.1(8) . . ?
O17 W11 O36 155.5(8) . . ?
O46 W11 O36 86.0(9) . . ?
O54 W11 O36 89.3(10) . . ?
O62 W11 O9 172.3(8) . . ?
O17 W11 O9 72.1(7) . . ?
O46 W11 O9 83.0(7) . . ?
O54 W11 O9 72.4(8) . . ?
O36 W11 O9 83.7(6) . . ?
O24 W12 O38 103.2(9) . . ?
O24 W12 O28 98.0(9) . . ?
O38 W12 O28 87.7(8) . . ?
O24 W12 O6 100.1(9) . . ?
O38 W12 O6 156.6(8) . . ?
O28 W12 O6 90.8(8) . . ?
O24 W12 O1 98.2(9) . . ?
O38 W12 O1 89.4(7) . . ?
O28 W12 O1 163.9(8) . . ?
O6 W12 O1 85.6(7) . . ?
O24 W12 O14 171.1(8) . . ?
O38 W12 O14 85.7(7) . . ?
O28 W12 O14 82.1(7) . . ?
O6 W12 O14 70.9(6) . . ?
O1 W12 O14 81.8(7) . . ?
O59 W13 O44 101.4(11) . . ?
O59 W13 O45 103.1(10) . . ?
O44 W13 O45 155.5(9) . . ?
O59 W13 O16 104.9(9) . . ?
O44 W13 O16 88.2(8) . . ?
O45 W13 O16 87.0(8) . . ?
O59 W13 O40 97.6(9) . . ?
O44 W13 O40 87.0(8) . . ?
O45 W13 O40 88.3(8) . . ?
O16 W13 O40 157.5(8) . . ?
O59 W13 O58 168.3(8) . . ?
O44 W13 O58 72.4(9) . . ?
O45 W13 O58 83.3(8) . . ?
O16 W13 O58 85.2(7) . . ?
O40 W13 O58 72.4(7) . . ?
O52 W14 O23 101.4(9) . . ?
O52 W14 O44 103.1(10) . . ?
O23 W14 O44 155.2(9) . . ?
O52 W14 O27 102.5(9) . . ?
O23 W14 O27 82.9(8) . . ?
O44 W14 O27 88.3(8) . . ?
O52 W14 O42 101.2(9) . . ?
O23 W14 O42 91.8(9) . . ?
O44 W14 O42 87.0(9) . . ?
O27 W14 O42 156.3(8) . . ?
O52 W14 O58 171.4(7) . . ?
O23 W14 O58 84.3(8) . . ?
O44 W14 O58 71.8(8) . . ?
O27 W14 O58 84.5(7) . . ?
O42 W14 O58 71.9(7) . . ?
O61 W15 O3 102.2(9) . . ?
O61 W15 O43 99.9(9) . . ?
O3 W15 O43 157.6(7) . . ?
O61 W15 O17 101.9(8) . . ?
O3 W15 O17 90.5(9) . . ?
O43 W15 O17 88.5(9) . . ?
O61 W15 O15 101.9(8) . . ?
O3 W15 O15 84.9(8) . . ?
O43 W15 O15 87.0(8) . . ?
O17 W15 O15 156.2(7) . . ?
O61 W15 O9 170.3(8) . . ?
O3 W15 O9 85.7(7) . . ?
O43 W15 O9 72.7(7) . . ?
O17 W15 O9 72.0(7) . . ?
O15 W15 O9 84.4(6) . . ?
O56 W16 O18 104.1(10) . . ?
O56 W16 O28 102.2(9) . . ?
O18 W16 O28 89.1(8) . . ?
O56 W16 O40 99.5(9) . . ?
O18 W16 O40 90.3(8) . . ?
O28 W16 O40 157.8(7) . . ?
O56 W16 O42 98.2(10) . . ?
O18 W16 O42 157.7(7) . . ?
O28 W16 O42 87.8(9) . . ?
O40 W16 O42 84.3(8) . . ?
O56 W16 O58 168.7(11) . . ?
O18 W16 O58 85.1(7) . . ?
O28 W16 O58 84.2(7) . . ?
O40 W16 O58 73.6(7) . . ?
O42 W16 O58 72.6(7) . . ?
O50 W17 O11 98.9(9) . . ?
O50 W17 O60 99.9(9) . . ?
O11 W17 O60 90.6(8) . . ?
O50 W17 O12 102.2(9) . . ?
O11 W17 O12 90.4(7) . . ?
O60 W17 O12 157.5(8) . . ?
O50 W17 O31 93.5(9) . . ?
O11 W17 O31 167.3(9) . . ?
O60 W17 O31 89.7(7) . . ?
O12 W17 O31 84.5(7) . . ?
O50 W17 O8 172.1(8) . . ?
O11 W17 O8 85.6(8) . . ?
O60 W17 O8 73.6(7) . . ?
O12 W17 O8 84.1(7) . . ?
O31 W17 O8 82.3(8) . . ?
O53 W18 O11 96.5(11) . . ?
O53 W18 O38 100.6(9) . . ?
O11 W18 O38 92.5(7) . . ?
O53 W18 O10 99.3(9) . . ?
O11 W18 O10 90.7(7) . . ?
O38 W18 O10 159.4(8) . . ?
O53 W18 O18 94.4(10) . . ?
O11 W18 O18 169.1(8) . . ?
O38 W18 O18 85.3(7) . . ?
O10 W18 O18 87.7(7) . . ?
O53 W18 O5 173.0(9) . . ?
O11 W18 O5 86.1(8) . . ?
O38 W18 O5 85.7(7) . . ?
O10 W18 O5 74.2(6) . . ?
O18 W18 O5 83.0(7) . . ?
O2 P1 O14 112.2(10) . . ?
O2 P1 O5 109.5(10) . . ?
O14 P1 O5 113.7(12) . . ?
O2 P1 O58 107.7(12) . . ?
O14 P1 O58 106.4(10) . . ?
O5 P1 O58 107.0(10) . . ?
O13 P2 O8 111.6(11) . . ?
O13 P2 O20 112.0(11) . . ?
O8 P2 O20 110.4(10) . . ?
O13 P2 O9 108.0(10) . . ?
O8 P2 O9 108.1(10) . . ?
O20 P2 O9 106.4(10) . . ?
W2 O1 W12 158.6(9) . . ?
P1 O2 W6 130.3(9) . . ?
P1 O2 W7 127.6(9) . . ?
W6 O2 W7 89.7(7) . . ?
W15 O3 W4 151.6(9) . . ?
W5 O4 W9 160.4(13) . . ?
P1 O5 W18 126.4(10) . . ?
P1 O5 W1 128.2(12) . . ?
W18 O5 W1 90.5(5) . . ?
W9 O6 W12 123.2(8) . . ?
W3 O7 Na1 139.3(11) . 2_676 ?
P2 O8 W17 128.6(11) . . ?
P2 O8 W8 127.9(10) . . ?
W17 O8 W8 89.7(6) . . ?
P2 O9 W10 124.6(10) . . ?
P2 O9 W15 124.7(10) . . ?
W10 O9 W15 92.2(7) . . ?
P2 O9 W11 123.6(9) . . ?
W10 O9 W11 91.2(6) . . ?
W15 O9 W11 90.6(5) . . ?
W1 O10 W18 120.4(8) . . ?
W17 O11 W18 159.2(9) . . ?
W2 O12 W17 153.3(11) . . ?
P2 O13 W4 129.1(9) . . ?
P2 O13 W3 128.1(9) . . ?
W4 O13 W3 89.2(6) . . ?
P1 O14 W9 129.7(11) . . ?
P1 O14 W12 125.9(9) . . ?
W9 O14 W12 92.6(5) . . ?
W5 O15 W15 150.2(11) . . ?
W13 O16 W6 150.2(13) . . ?
W11 O17 W15 125.3(10) . . ?
W16 O18 W18 148.2(9) . . ?
W2 O19 W5 121.9(10) . . ?
P2 O20 W2 130.1(11) . . ?
P2 O20 W5 127.3(10) . . ?
W2 O20 W5 90.5(6) . . ?
W10 O21 W2 146.5(11) . . ?
W8 O22 W1 162.4(14) . . ?
W14 O23 W9 152.8(10) . . ?
W4 O25 W7 160.0(11) . . ?
W7 O27 W14 154.1(13) . . ?
W12 O28 W16 148.0(10) . . ?
W3 O29 W6 159.7(11) . . ?
W7 O30 W6 125.1(12) . . ?
W10 O31 W17 149.2(11) . . ?
W4 O34 W3 125.5(10) . . ?
W11 O36 W8 151.4(12) . . ?
W12 O38 W18 152.4(12) . . ?
W8 O39 W3 154.8(11) . . ?
W16 O40 W13 121.4(8) . . ?
W6 O41 W1 153.1(9) . . ?
W14 O42 W16 123.3(9) . . ?
W15 O43 W10 122.8(10) . . ?
W13 O44 W14 125.9(13) . . ?
W13 O45 W1 151.9(10) . . ?
W11 O46 W3 152.5(11) . . ?
W18 O53 Na2 122.1(16) . . ?
W11 O54 W10 123.9(11) . . ?
W7 O55 W9 150.7(10) . . ?
W5 O57 W4 154.9(12) . . ?
P1 O58 W16 125.4(13) . . ?
P1 O58 W13 124.0(10) . . ?
W16 O58 W13 92.6(6) . . ?
P1 O58 W14 123.1(10) . . ?
W16 O58 W14 92.2(6) . . ?
W13 O58 W14 89.8(8) . . ?
W8 O60 W17 123.1(10) . . ?
C8 N3 Na1 97(3) . 2_676 ?
C4 C1 C2 110(3) . . ?
C1 C2 C2 110(3) . 2_575 ?
C7 C3 C9 121(5) . . ?
C1 C4 N1 113(3) . . ?
N2 C5 C6 112(4) . . ?
C5 C6 C7 115(4) . . ?
C3 C7 C6 113(4) . . ?
C9 C8 N3 103(4) . . ?
C8 C9 C3 105(4) . . ?
N4 C10 C14 109(5) . . ?
C14 C11 C12 110(9) . . ?
C11 C12 C15 120(9) . . ?
N5 C13 C15 110(5) . . ?
C11 C14 C10 102(7) . . ?
C13 C15 C12 121(7) . . ?
O7 Na1 N3 111.3(11) 2_676 2_676 ?
O7 Na1 Na1 49.1(7) 2_676 2_676 ?
N3 Na1 Na1 149.2(13) 2_676 2_676 ?

loop_
_geom_bond_atom_site_label_1
_geom_bond_atom_site_label_2
_geom_bond_distance
_geom_bond_site_symmetry_2
_geom_bond_publ_flag
W1 O35 1.702(16) . ?
W1 O10 1.866(19) . ?
W1 O22 1.91(2) . ?
W1 O45 1.92(2) . ?
W1 O41 1.94(2) . ?
W1 O5 2.376(16) . ?
W2 O32 1.73(2) . ?
W2 O1 1.846(18) . ?
W2 O12 1.848(16) . ?
W2 O19 1.896(19) . ?
W2 O21 1.992(18) . ?
W2 O20 2.338(19) . ?
W3 O7 1.721(19) . ?
W3 O29 1.856(19) . ?
W3 O34 1.884(18) . ?
W3 O39 1.892(18) . ?
W3 O46 1.91(2) . ?
W3 O13 2.382(16) . ?
W4 O49 1.68(2) . ?
W4 O34 1.868(17) . ?
W4 O25 1.892(19) . ?
W4 O57 1.894(19) . ?
W4 O3 1.943(18) . ?
W4 O13 2.366(17) . ?
W5 O26 1.713(17) . ?
W5 O57 1.87(2) . ?
W5 O4 1.87(2) . ?
W5 O15 1.910(18) . ?
W5 O19 1.95(2) . ?
W5 O20 2.394(17) . ?
W6 O33 1.70(2) . ?
W6 O41 1.85(2) . ?
W6 O16 1.921(16) . ?
W6 O30 1.934(19) . ?
W6 O29 1.936(18) . ?
W6 O2 2.374(18) . ?
W7 O47 1.66(2) . ?
W7 O30 1.841(17) . ?
W7 O55 1.88(2) . ?
W7 O27 1.881(17) . ?
W7 O25 1.907(18) . ?
W7 O2 2.376(17) . ?
W8 O51 1.696(15) . ?
W8 O22 1.88(2) . ?
W8 O39 1.884(19) . ?
W8 O60 1.89(2) . ?
W8 O36 1.914(18) . ?
W8 O8 2.379(15) . ?
W9 O48 1.677(18) . ?
W9 O6 1.885(18) . ?
W9 O55 1.92(2) . ?
W9 O4 1.92(2) . ?
W9 O23 1.94(2) . ?
W9 O14 2.301(16) . ?
W10 O37 1.68(2) . ?
W10 O31 1.855(18) . ?
W10 O21 1.876(17) . ?
W10 O54 1.946(19) . ?
W10 O43 1.971(19) . ?
W10 O9 2.35(2) . ?
W11 O62 1.743(18) . ?
W11 O17 1.888(18) . ?
W11 O46 1.89(2) . ?
W11 O54 1.89(2) . ?
W11 O36 1.908(17) . ?
W11 O9 2.393(15) . ?
W12 O24 1.688(19) . ?
W12 O38 1.810(16) . ?
W12 O28 1.89(2) . ?
W12 O6 1.944(17) . ?
W12 O1 1.948(18) . ?
W12 O14 2.358(17) . ?
W13 O59 1.71(2) . ?
W13 O44 1.887(19) . ?
W13 O45 1.89(2) . ?
W13 O16 1.891(17) . ?
W13 O40 1.955(18) . ?
W13 O58 2.38(2) . ?
W14 O52 1.69(2) . ?
W14 O23 1.86(2) . ?
W14 O44 1.901(19) . ?
W14 O27 1.904(17) . ?
W14 O42 1.910(19) . ?
W14 O58 2.40(2) . ?
W15 O61 1.734(17) . ?
W15 O3 1.873(19) . ?
W15 O43 1.90(2) . ?
W15 O17 1.926(18) . ?
W15 O15 1.932(16) . ?
W15 O9 2.371(16) . ?
W16 O56 1.71(2) . ?
W16 O18 1.832(18) . ?
W16 O28 1.907(18) . ?
W16 O40 1.953(19) . ?
W16 O42 1.96(2) . ?
W16 O58 2.333(19) . ?
W17 O50 1.8099(12) . ?
W17 O11 1.837(17) . ?
W17 O60 1.907(16) . ?
W17 O12 1.927(16) . ?
W17 O31 1.976(18) . ?
W17 O8 2.36(2) . ?
W18 O53 1.81(3) . ?
W18 O11 1.909(17) . ?
W18 O38 1.927(15) . ?
W18 O10 1.976(18) . ?
W18 O18 1.978(19) . ?
W18 O5 2.320(18) . ?
P1 O2 1.516(19) . ?
P1 O14 1.537(18) . ?
P1 O5 1.545(18) . ?
P1 O58 1.57(2) . ?
P2 O13 1.50(2) . ?
P2 O8 1.515(17) . ?
P2 O20 1.516(17) . ?
P2 O9 1.568(19) . ?
O7 Na1 2.79(3) 2_676 ?
O53 Na2 2.83(4) . ?
N1 C4 1.54(4) . ?
N2 C5 1.48(4) . ?
N3 C8 1.57(5) . ?
N3 Na1 2.87(5) 2_676 ?
N4 C10 1.51(6) . ?
N5 C13 1.49(6) . ?
C1 C4 1.44(4) . ?
C1 C2 1.50(4) . ?
C2 C2 1.68(6) 2_575 ?
C3 C7 1.41(6) . ?
C3 C9 1.55(6) . ?
C5 C6 1.49(5) . ?
C6 C7 1.51(5) . ?
C8 C9 1.55(6) . ?
C10 C14 1.57(7) . ?
C11 C14 1.39(11) . ?
C11 C12 1.46(10) . ?
C12 C15 1.55(9) . ?
C13 C15 1.51(7) . ?
Na1 O7 2.79(3) 2_676 ?
Na1 N3 2.87(5) 2_676 ?
Na1 Na1 4.07(6) 2_676 ?
